data_4312577
loop_
_publ_author_name
'Hong Zhang'
'Liying Duan'
'Yang Lan'
'Enbo Wang'
'Changwen Hu'

_publ_section_title
;
 Synthesis, Crystal Structure, and Photochromism of Novel Two-Dimensional
 Supramolecular Networks Based on Keggin-Type Polyoxoanion and Lanthanide
 Coordination Cations
;
_journal_name_full 'Inorganic Chemistry'
_journal_page_first 8053
_journal_page_last 8058
_journal_paper_doi 10.1021/ic0343962
_journal_volume 42
_journal_year 2003
_chemical_formula_sum 'C30 H69 Ge Mo12 N6 Nd O53'
_chemical_formula_weight 2730.02
_chemical_name_systematic
; 
 ? 
;
_space_group_IT_number 14
_symmetry_cell_setting monoclinic
_symmetry_space_group_name_Hall '-P 2ybc'
_symmetry_space_group_name_H-M 'P 1 21/c 1'
_atom_sites_solution_hydrogens geom
_atom_sites_solution_primary direct
_atom_sites_solution_secondary difmap
_audit_creation_method SHELXL-97
_cell_angle_alpha 90.00
_cell_angle_beta 107.0010(10)
_cell_angle_gamma 90.00
_cell_formula_units_Z 4
_cell_length_a 17.3371(4)
_cell_length_b 18.2834(4)
_cell_length_c 23.0153(4)
_cell_measurement_reflns_used 29883
_cell_measurement_temperature 293(2)
_cell_measurement_theta_max 27.48
_cell_measurement_theta_min 1.23
_cell_volume 6976.6(3)
_computing_cell_refinement 'RAPID AUTO'
_computing_data_collection 'RAPID AUTO'
_computing_data_reduction 'RAPID AUTO'
_computing_structure_refinement 'SHELXL-97 (Sheldrick, 1997)'
_computing_structure_solution 'SHELXS-97 (Sheldrick, 1990)'
_diffrn_ambient_temperature 293(2)
_diffrn_detector_area_resol_mean '100x100 microns'
_diffrn_measured_fraction_theta_full 0.986
_diffrn_measured_fraction_theta_max 0.986
_diffrn_measurement_device_type 'Rigaku RAXIS RAPID IP'
_diffrn_measurement_method Oscillation
_diffrn_radiation_monochromator graphite
_diffrn_radiation_source 'fine-focus sealed tube'
_diffrn_radiation_type MoK\a
_diffrn_radiation_wavelength 0.71073
_diffrn_reflns_av_R_equivalents 0.0200
_diffrn_reflns_av_sigmaI/netI 0.0276
_diffrn_reflns_limit_h_max 22
_diffrn_reflns_limit_h_min -22
_diffrn_reflns_limit_k_max 23
_diffrn_reflns_limit_k_min -23
_diffrn_reflns_limit_l_max 29
_diffrn_reflns_limit_l_min -29
_diffrn_reflns_number 29883
_diffrn_reflns_theta_full 27.48
_diffrn_reflns_theta_max 27.48
_diffrn_reflns_theta_min 1.23
_diffrn_standards_interval_count 0
_diffrn_standards_interval_time 0
_diffrn_standards_number 0
_exptl_absorpt_coefficient_mu 3.343
_exptl_absorpt_correction_T_max 1.000
_exptl_absorpt_correction_T_min 0.790
_exptl_absorpt_correction_type empirical
_exptl_absorpt_process_details 'ABSCOR by T.Higashi    8 March, 1995'
_exptl_crystal_colour Green
_exptl_crystal_density_diffrn 2.599
_exptl_crystal_density_method 'not measured'
_exptl_crystal_description Block
_exptl_crystal_F_000 5244
_exptl_crystal_size_max 0.350
_exptl_crystal_size_mid 0.247
_exptl_crystal_size_min 0.176
_refine_diff_density_max 2.360
_refine_diff_density_min -1.637
_refine_diff_density_rms 0.429
_refine_ls_extinction_method none
_refine_ls_goodness_of_fit_ref 1.080
_refine_ls_hydrogen_treatment mixed
_refine_ls_matrix_type full
_refine_ls_number_parameters 895
_refine_ls_number_reflns 15786
_refine_ls_number_restraints 0
_refine_ls_restrained_S_all 1.080
_refine_ls_R_factor_all 0.0378
_refine_ls_R_factor_gt 0.0283
_refine_ls_shift/su_max 0.003
_refine_ls_shift/su_mean 0.000
_refine_ls_structure_factor_coef Fsqd
_refine_ls_weighting_details 'calc w=1/[\s^2^(Fo^2^)+(0.0608P)^2^+10.1617P] where P=(Fo^2^+2Fc^2^)/3'
_refine_ls_weighting_scheme calc
_refine_ls_wR_factor_gt 0.0848
_refine_ls_wR_factor_ref 0.0972
_reflns_number_gt 13513
_reflns_number_total 15786
_reflns_threshold_expression >2sigma(I)
_cod_data_source_file ic0343962si20030415_032546.cif
_cod_data_source_block zh3
_cod_depositor_comments
;
The following automatic conversions were performed:

'_symmetry_cell_setting' value 'Monoclinic' changed to 'monoclinic'
according to the built-in table from CIF Core dictionary named
'cif_core.dic' version 2.4.1 from
2010-06-29.

'_exptl_absorpt_correction_type' value 'Empirical'
changed to 'empirical' according to the built-in table from CIF Core
dictionary named 'cif_core.dic' version 2.4.1 from 2010-06-29.

Automatic conversion script
Id: cif_fix_values 1646 2011-03-28 12:23:43Z adriana 
;
_cod_database_code 4312577

loop_
_symmetry_equiv_pos_as_xyz
'x, y, z'
'-x, y+1/2, -z+1/2'
'-x, -y, -z'
'x, -y-1/2, z-1/2'

loop_
_atom_site_label
_atom_site_type_symbol
_atom_site_fract_x
_atom_site_fract_y
_atom_site_fract_z
_atom_site_U_iso_or_equiv
_atom_site_adp_type
_atom_site_occupancy
_atom_site_symmetry_multiplicity
_atom_site_calc_flag
_atom_site_refinement_flags
_atom_site_disorder_assembly
_atom_site_disorder_group
Mo1 Mo 0.20222(3) 0.25782(2) 0.216116(19) 0.02065(9) Uani 1 1 d . . .
Mo2 Mo 0.42402(2) 0.51424(2) 0.320253(17) 0.01695(8) Uani 1 1 d . . .
Mo3 Mo 0.06584(2) 0.36719(2) 0.122057(19) 0.02129(9) Uani 1 1 d . . .
Mo4 Mo 0.22471(2) 0.55246(2) 0.347091(18) 0.01799(8) Uani 1 1 d . . .
Mo5 Mo 0.37276(2) 0.34015(2) 0.337010(18) 0.01828(8) Uani 1 1 d . . .
Mo6 Mo 0.43395(2) 0.38883(2) 0.217071(18) 0.01864(8) Uani 1 1 d . . .
Mo7 Mo 0.15957(2) 0.37857(2) 0.334539(18) 0.01924(9) Uani 1 1 d . . .
Mo8 Mo 0.31562(2) 0.53022(2) 0.109561(18) 0.01927(9) Uani 1 1 d . . .
Mo9 Mo 0.12385(2) 0.56183(2) 0.105361(18) 0.01920(9) Uani 1 1 d . . .
Mo10 Mo 0.27421(2) 0.63822(2) 0.214791(18) 0.01785(8) Uani 1 1 d . . .
Mo11 Mo 0.24446(3) 0.33613(2) 0.096979(18) 0.02096(9) Uani 1 1 d . . .
Mo12 Mo 0.05478(2) 0.50554(2) 0.239061(19) 0.01962(9) Uani 1 1 d . . .
Ge Ge 0.24115(3) 0.44751(2) 0.22183(2) 0.01388(9) Uani 1 1 d . . .
O1 O 0.18535(18) 0.46611(17) 0.27174(14) 0.0166(6) Uani 1 1 d . . .
O2 O 0.34008(18) 0.42836(17) 0.26237(14) 0.0164(6) Uani 1 1 d . . .
O3 O 0.23947(19) 0.52282(17) 0.17617(14) 0.0169(6) Uani 1 1 d . . .
O4 O 0.20042(19) 0.37258(17) 0.17743(14) 0.0180(6) Uani 1 1 d . . .
O5 O 0.5171(2) 0.36950(19) 0.19472(16) 0.0255(7) Uani 1 1 d . . .
O6 O 0.1846(2) 0.17112(19) 0.23491(19) 0.0329(9) Uani 1 1 d . . .
O7 O 0.2314(2) 0.61862(19) 0.39933(16) 0.0269(8) Uani 1 1 d . . .
O8 O 0.2722(2) 0.2901(2) 0.04270(17) 0.0308(8) Uani 1 1 d . . .
O9 O 0.3298(2) 0.61842(18) 0.14926(15) 0.0210(7) Uani 1 1 d . . .
O10 O 0.0472(2) 0.6096(2) 0.05911(16) 0.0296(8) Uani 1 1 d . . .
O11 O 0.4924(2) 0.5617(2) 0.37428(16) 0.0264(7) Uani 1 1 d . . .
O12 O 0.2628(2) 0.43120(19) 0.08304(15) 0.0226(7) Uani 1 1 d . . .
O13 O -0.0444(2) 0.5242(2) 0.22694(17) 0.0290(8) Uani 1 1 d . . .
O14 O 0.2337(2) 0.24527(18) 0.14739(16) 0.0242(7) Uani 1 1 d . . .
O15 O -0.0262(2) 0.3523(2) 0.07356(17) 0.0322(8) Uani 1 1 d . . .
O16 O 0.4459(2) 0.32786(18) 0.28181(15) 0.0222(7) Uani 1 1 d . . .
O17 O 0.3743(2) 0.58331(18) 0.26600(15) 0.0209(7) Uani 1 1 d . . .
O18 O 0.1339(2) 0.33512(19) 0.06748(15) 0.0251(7) Uani 1 1 d . . .
O19 O 0.0917(2) 0.46678(19) 0.09366(15) 0.0227(7) Uani 1 1 d . . .
O20 O 0.1035(2) 0.56574(18) 0.30364(15) 0.0220(7) Uani 1 1 d . . .
O21 O 0.2011(2) 0.56351(19) 0.06548(15) 0.0228(7) Uani 1 1 d . . .
O22 O 0.1958(2) 0.47205(18) 0.38481(15) 0.0216(7) Uani 1 1 d . . .
O23 O 0.0883(2) 0.27715(19) 0.16028(16) 0.0256(7) Uani 1 1 d . . .
O24 O 0.1443(2) 0.3297(2) 0.39256(16) 0.0282(8) Uani 1 1 d . . .
O25 O 0.3281(2) 0.52786(18) 0.35465(15) 0.0203(7) Uani 1 1 d . . .
O26 O 0.2322(2) 0.61503(18) 0.27624(15) 0.0205(7) Uani 1 1 d . . .
O27 O 0.0436(2) 0.41752(19) 0.18353(15) 0.0222(7) Uani 1 1 d . . .
O28 O 0.48465(19) 0.47014(18) 0.27693(15) 0.0213(7) Uani 1 1 d . . .
O29 O 0.4136(2) 0.27365(19) 0.38724(16) 0.0277(8) Uani 1 1 d . . .
O30 O 0.2993(2) 0.27904(18) 0.26943(15) 0.0231(7) Uani 1 1 d . . .
O31 O 0.2813(2) 0.36488(18) 0.35525(15) 0.0206(7) Uani 1 1 d . . .
O32 O 0.1552(2) 0.31106(18) 0.27577(15) 0.0230(7) Uani 1 1 d . . .
O33 O 0.1804(2) 0.65065(18) 0.15407(15) 0.0217(7) Uani 1 1 d . . .
O34 O 0.43513(19) 0.41935(18) 0.36946(14) 0.0197(6) Uani 1 1 d . . .
O35 O 0.0802(2) 0.55559(18) 0.17938(15) 0.0220(7) Uani 1 1 d . . .
O36 O 0.3933(2) 0.47838(18) 0.16339(15) 0.0220(7) Uani 1 1 d . . .
O37 O 0.3530(2) 0.34124(18) 0.16143(15) 0.0222(7) Uani 1 1 d . . .
O38 O 0.3548(2) 0.5457(2) 0.05162(16) 0.0267(8) Uani 1 1 d . . .
O39 O 0.0624(2) 0.42324(19) 0.30131(15) 0.0225(7) Uani 1 1 d . . .
O40 O 0.3071(2) 0.72533(19) 0.23032(17) 0.0270(8) Uani 1 1 d . . .
Nd Nd 0.212384(16) 0.957260(14) 0.150039(12) 0.02252(7) Uani 1 1 d . . .
OW1 O 0.0879(3) 0.9433(3) 0.0622(2) 0.0633(15) Uani 1 1 d . . .
OW2 O 0.1889(2) 1.0209(2) 0.2408(2) 0.0335(9) Uani 1 1 d . . .
OW3 O 0.3049(3) 0.8829(2) 0.2352(2) 0.0469(12) Uani 1 1 d . . .
OW4 O 0.1512(4) 1.0812(3) 0.1167(3) 0.0603(14) Uani 1 1 d . . .
O41 O 0.1207(3) 0.8919(3) 0.1880(2) 0.0534(13) Uani 1 1 d . . .
N1 N 0.0660(4) 0.7818(3) 0.1949(5) 0.073(2) Uani 1 1 d . . .
C11 C 0.1031(4) 0.8394(4) 0.2142(3) 0.0432(15) Uani 1 1 d . . .
C12 C 0.1291(6) 0.8429(5) 0.2891(5) 0.073(3) Uani 1 1 d . . .
C13 C 0.1123(8) 0.7657(6) 0.3018(6) 0.100(4) Uani 1 1 d . . .
C14 C 0.0526(5) 0.7329(4) 0.2424(4) 0.059(2) Uani 1 1 d . . .
C15 C 0.0355(5) 0.7698(5) 0.1328(5) 0.070(2) Uani 1 1 d . . .
O42 O 0.2581(3) 0.9763(2) 0.06360(19) 0.0437(11) Uani 1 1 d . . .
N2 N 0.3547(3) 1.0048(3) 0.0183(2) 0.0326(10) Uani 1 1 d . . .
C21 C 0.2943(4) 1.0218(3) 0.0398(2) 0.0344(13) Uani 1 1 d . . .
C22 C 0.2731(4) 1.1010(3) 0.0284(3) 0.0410(14) Uani 1 1 d . . .
C23 C 0.3451(5) 1.1321(4) 0.0098(3) 0.0456(16) Uani 1 1 d . . .
C24 C 0.3846(4) 1.0663(3) -0.0093(2) 0.0347(13) Uani 1 1 d . . .
C25 C 0.3861(4) 0.9315(4) 0.0169(3) 0.0421(14) Uani 1 1 d . . .
O43 O 0.3229(2) 1.0397(2) 0.18757(18) 0.0302(8) Uani 1 1 d . . .
N3 N 0.4143(2) 1.1263(2) 0.2348(2) 0.0250(9) Uani 1 1 d . . .
C31 C 0.3716(3) 1.0667(3) 0.2341(2) 0.0245(10) Uani 1 1 d . . .
C32 C 0.3907(4) 1.0355(3) 0.2976(3) 0.0317(12) Uani 1 1 d . . .
C33 C 0.4401(4) 1.0966(4) 0.3383(3) 0.0387(13) Uani 1 1 d . . .
C34 C 0.4710(3) 1.1438(3) 0.2939(3) 0.0318(12) Uani 1 1 d . . .
C35 C 0.4128(4) 1.1699(3) 0.1814(3) 0.0328(12) Uani 1 1 d . . .
O44 O 0.2335(3) 0.8375(2) 0.1165(2) 0.0407(10) Uani 1 1 d . . .
N4 N 0.2458(8) 0.7663(7) 0.0397(6) 0.051(3) Uiso 0.50 1 d P A 1
C41 C 0.2757(8) 0.7991(7) 0.0897(6) 0.034(3) Uiso 0.50 1 d P A 1
C42 C 0.3770(5) 0.7853(5) 0.1161(4) 0.060(2) Uiso 0.50 1 d P A 1
C43 C 0.3823(10) 0.7415(9) 0.0603(8) 0.060(4) Uiso 0.50 1 d P A 1
C44 C 0.3010(5) 0.7262(4) 0.0155(4) 0.0536(17) Uiso 0.50 1 d P A 1
C45 C 0.1676(6) 0.7724(6) 0.0132(5) 0.077(3) Uiso 0.50 1 d P A 1
N4' N 0.3105(6) 0.7726(5) 0.0734(4) 0.0309(19) Uiso 0.50 1 d P A 2
C41' C 0.2395(7) 0.7991(5) 0.0742(5) 0.0212(19) Uiso 0.50 1 d P A 2
C42' C 0.1676(6) 0.7724(6) 0.0132(5) 0.077(3) Uiso 0.50 1 d P A 2
C43' C 0.2119(9) 0.7267(8) -0.0162(7) 0.053(3) Uiso 0.50 1 d P A 2
C44' C 0.3010(5) 0.7262(4) 0.0155(4) 0.0536(17) Uiso 0.50 1 d P A 2
C45' C 0.3770(5) 0.7853(5) 0.1161(4) 0.060(2) Uiso 0.50 1 d P A 2
N5 N 0.2075(3) 1.1010(3) 0.4099(2) 0.0293(9) Uani 1 1 d . . .
O45 O 0.3037(3) 1.0196(2) 0.4047(2) 0.0400(10) Uani 1 1 d . . .
C51 C 0.2353(3) 1.0350(3) 0.4126(2) 0.0277(11) Uani 1 1 d . . .
C52 C 0.1773(3) 0.9796(3) 0.4242(3) 0.0320(11) Uani 1 1 d . . .
C53 C 0.1143(4) 1.0280(3) 0.4412(3) 0.0406(14) Uani 1 1 d . . .
C54 C 0.1247(4) 1.1042(3) 0.4166(3) 0.0361(13) Uani 1 1 d . . .
C55 C 0.2470(4) 1.1669(3) 0.3955(3) 0.0435(15) Uani 1 1 d . . .
N6 N 0.4305(3) 0.8045(2) 0.4151(2) 0.0297(10) Uani 1 1 d . . .
O46 O 0.3332(3) 0.8912(2) 0.3928(2) 0.0469(11) Uani 1 1 d . . .
C61 C 0.4052(3) 0.8712(3) 0.4175(3) 0.0290(11) Uani 1 1 d . . .
C62 C 0.4712(4) 0.9195(4) 0.4528(3) 0.0426(14) Uani 1 1 d . . .
C63 C 0.5426(5) 0.8690(5) 0.4783(4) 0.064(2) Uani 1 1 d . . .
C64 C 0.5188(4) 0.7960(4) 0.4447(3) 0.0457(15) Uani 1 1 d . . .
C65 C 0.3831(5) 0.7447(4) 0.3789(3) 0.0490(16) Uani 1 1 d . . .
OW5 O 0.0659(4) 0.9842(4) -0.0603(3) 0.0797(18) Uiso 1 1 d . . .
OW6 O 0.0040(6) 0.6373(5) 0.3674(4) 0.120(3) Uiso 1 1 d . . .
OW7 O 0.0757(7) 1.1815(7) 0.0178(5) 0.160(4) Uiso 1 1 d . . .

loop_
_atom_site_aniso_label
_atom_site_aniso_U_11
_atom_site_aniso_U_22
_atom_site_aniso_U_33
_atom_site_aniso_U_23
_atom_site_aniso_U_13
_atom_site_aniso_U_12
Mo1 0.0239(2) 0.01291(17) 0.0263(2) -0.00294(15) 0.00909(16) -0.00322(15)
Mo2 0.01577(18) 0.01644(18) 0.01810(18) -0.00010(14) 0.00410(14) -0.00244(14)
Mo3 0.01767(19) 0.0226(2) 0.0231(2) -0.00579(16) 0.00523(15) -0.00393(15)
Mo4 0.02068(19) 0.01593(17) 0.01872(18) -0.00319(14) 0.00791(15) -0.00084(14)
Mo5 0.02106(19) 0.01537(18) 0.01923(18) 0.00215(14) 0.00715(15) 0.00146(14)
Mo6 0.01664(18) 0.01883(18) 0.02245(19) 0.00067(15) 0.00884(15) 0.00168(14)
Mo7 0.0216(2) 0.01690(18) 0.02230(19) 0.00069(15) 0.01124(16) -0.00313(15)
Mo8 0.02069(19) 0.02093(19) 0.01791(18) 0.00266(15) 0.00832(15) -0.00040(15)
Mo9 0.01760(19) 0.02058(19) 0.01862(18) 0.00152(15) 0.00405(15) 0.00188(15)
Mo10 0.02049(19) 0.01260(17) 0.02092(19) 0.00134(14) 0.00679(15) -0.00090(14)
Mo11 0.0231(2) 0.02072(19) 0.02035(19) -0.00581(15) 0.00841(16) -0.00039(15)
Mo12 0.01545(18) 0.02017(19) 0.0250(2) -0.00235(15) 0.00870(15) 0.00048(14)
Ge 0.0141(2) 0.0127(2) 0.0157(2) -0.00095(16) 0.00575(17) -0.00101(16)
O1 0.0157(15) 0.0161(15) 0.0194(15) -0.0009(12) 0.0071(12) -0.0016(12)
O2 0.0175(15) 0.0159(15) 0.0173(14) -0.0024(12) 0.0072(12) -0.0022(12)
O3 0.0194(16) 0.0163(14) 0.0149(14) 0.0009(12) 0.0050(12) -0.0007(12)
O4 0.0193(15) 0.0165(15) 0.0185(15) -0.0030(12) 0.0059(12) -0.0010(12)
O5 0.0238(18) 0.0264(18) 0.0297(18) -0.0001(15) 0.0130(15) 0.0038(14)
O6 0.043(2) 0.0165(16) 0.043(2) -0.0037(16) 0.0172(18) -0.0052(16)
O7 0.0323(19) 0.0225(17) 0.0279(18) -0.0090(14) 0.0121(15) -0.0027(15)
O8 0.038(2) 0.0318(19) 0.0277(18) -0.0090(16) 0.0174(16) -0.0013(16)
O9 0.0196(16) 0.0204(16) 0.0245(16) 0.0027(13) 0.0089(13) -0.0025(13)
O10 0.0254(18) 0.034(2) 0.0262(18) 0.0061(15) 0.0027(15) 0.0038(15)
O11 0.0246(18) 0.0274(18) 0.0252(17) -0.0015(14) 0.0039(14) -0.0088(14)
O12 0.0211(17) 0.0247(17) 0.0217(16) -0.0007(13) 0.0056(13) -0.0002(13)
O13 0.0189(17) 0.034(2) 0.037(2) -0.0020(16) 0.0123(15) 0.0025(15)
O14 0.0270(18) 0.0203(16) 0.0267(17) -0.0053(14) 0.0102(14) 0.0010(14)
O15 0.0237(19) 0.037(2) 0.0316(19) -0.0057(17) 0.0022(15) -0.0065(16)
O16 0.0221(17) 0.0210(16) 0.0250(17) 0.0017(13) 0.0092(13) 0.0040(13)
O17 0.0207(16) 0.0198(16) 0.0233(16) 0.0015(13) 0.0083(13) -0.0007(13)
O18 0.0263(18) 0.0288(18) 0.0199(16) -0.0044(14) 0.0060(14) -0.0016(15)
O19 0.0229(17) 0.0251(17) 0.0209(16) -0.0036(13) 0.0077(13) -0.0017(14)
O20 0.0218(17) 0.0200(16) 0.0259(17) -0.0025(13) 0.0097(14) 0.0028(13)
O21 0.0237(17) 0.0265(17) 0.0186(16) 0.0009(13) 0.0072(13) 0.0009(14)
O22 0.0254(17) 0.0211(16) 0.0207(16) -0.0020(13) 0.0102(13) -0.0023(13)
O23 0.0262(18) 0.0218(17) 0.0296(18) -0.0046(14) 0.0092(15) -0.0043(14)
O24 0.0319(19) 0.0281(18) 0.0290(18) 0.0036(15) 0.0159(16) -0.0049(15)
O25 0.0204(16) 0.0206(16) 0.0208(16) 0.0022(13) 0.0072(13) -0.0004(13)
O26 0.0218(16) 0.0192(16) 0.0214(16) -0.0005(13) 0.0077(13) 0.0016(13)
O27 0.0193(16) 0.0240(17) 0.0249(17) -0.0023(14) 0.0090(13) -0.0032(13)
O28 0.0168(16) 0.0240(16) 0.0238(16) 0.0011(13) 0.0070(13) -0.0009(13)
O29 0.0301(19) 0.0238(17) 0.0287(18) 0.0061(15) 0.0078(15) 0.0053(15)
O30 0.0252(17) 0.0188(16) 0.0268(17) -0.0019(13) 0.0100(14) -0.0005(13)
O31 0.0232(17) 0.0182(15) 0.0216(16) -0.0035(13) 0.0083(13) -0.0018(13)
O32 0.0235(17) 0.0214(16) 0.0263(17) -0.0036(14) 0.0109(14) -0.0053(13)
O33 0.0214(16) 0.0177(15) 0.0253(17) 0.0042(13) 0.0057(13) 0.0024(13)
O34 0.0198(16) 0.0202(16) 0.0184(15) 0.0014(12) 0.0045(13) 0.0005(13)
O35 0.0213(17) 0.0217(16) 0.0243(17) -0.0025(13) 0.0085(13) 0.0010(13)
O36 0.0201(16) 0.0223(16) 0.0249(17) 0.0011(14) 0.0084(13) -0.0001(13)
O37 0.0231(17) 0.0197(16) 0.0249(17) -0.0010(13) 0.0088(14) 0.0020(13)
O38 0.0300(19) 0.0311(19) 0.0232(17) 0.0034(14) 0.0141(15) 0.0016(15)
O39 0.0216(17) 0.0238(17) 0.0255(17) -0.0020(14) 0.0123(14) -0.0046(13)
O40 0.0308(19) 0.0176(16) 0.0312(19) -0.0005(14) 0.0071(15) -0.0051(14)
Nd 0.02597(14) 0.01828(12) 0.02586(13) -0.00072(10) 0.01156(11) -0.00153(10)
OW1 0.048(3) 0.084(4) 0.049(3) 0.010(3) 0.000(2) -0.004(3)
OW2 0.038(2) 0.0215(18) 0.052(2) -0.0052(17) 0.0306(19) -0.0020(16)
OW3 0.060(3) 0.0218(19) 0.042(2) 0.0005(17) -0.011(2) -0.0012(19)
OW4 0.082(4) 0.043(3) 0.066(3) 0.009(2) 0.037(3) 0.021(3)
O41 0.068(3) 0.041(3) 0.069(3) -0.008(2) 0.046(3) -0.025(2)
N1 0.050(4) 0.037(3) 0.143(8) -0.008(4) 0.043(5) 0.001(3)
C11 0.032(3) 0.036(3) 0.068(4) 0.008(3) 0.024(3) 0.000(3)
C12 0.090(7) 0.062(5) 0.090(7) 0.004(5) 0.060(6) 0.015(5)
C13 0.128(10) 0.084(7) 0.106(9) 0.035(7) 0.061(8) 0.038(7)
C14 0.062(5) 0.030(3) 0.088(6) 0.022(4) 0.025(4) -0.004(3)
C15 0.052(5) 0.076(6) 0.079(6) 0.000(5) 0.012(4) 0.016(4)
O42 0.060(3) 0.043(2) 0.036(2) -0.0057(19) 0.027(2) -0.021(2)
N2 0.034(3) 0.036(3) 0.027(2) 0.0069(19) 0.0072(19) -0.008(2)
C21 0.044(3) 0.039(3) 0.021(2) -0.004(2) 0.012(2) -0.019(3)
C22 0.058(4) 0.035(3) 0.036(3) -0.006(3) 0.023(3) -0.009(3)
C23 0.067(5) 0.038(3) 0.036(3) -0.002(3) 0.023(3) -0.016(3)
C24 0.041(3) 0.038(3) 0.026(3) 0.003(2) 0.011(2) -0.015(3)
C25 0.041(3) 0.039(3) 0.044(3) 0.007(3) 0.008(3) 0.003(3)
O43 0.030(2) 0.0279(19) 0.034(2) -0.0022(16) 0.0105(16) -0.0059(15)
N3 0.021(2) 0.023(2) 0.032(2) -0.0003(17) 0.0081(17) 0.0008(16)
C31 0.024(2) 0.021(2) 0.032(3) -0.002(2) 0.013(2) 0.0037(19)
C32 0.039(3) 0.027(3) 0.032(3) 0.002(2) 0.014(2) -0.002(2)
C33 0.044(3) 0.042(3) 0.031(3) -0.003(3) 0.012(3) -0.006(3)
C34 0.028(3) 0.031(3) 0.035(3) -0.007(2) 0.006(2) -0.004(2)
C35 0.040(3) 0.025(3) 0.038(3) 0.008(2) 0.019(2) 0.000(2)
O44 0.056(3) 0.0240(19) 0.047(2) -0.0047(18) 0.024(2) 0.0034(18)
N5 0.033(2) 0.029(2) 0.029(2) 0.0015(18) 0.0139(19) 0.0050(19)
O45 0.039(2) 0.038(2) 0.052(3) 0.008(2) 0.027(2) 0.0103(19)
C51 0.030(3) 0.032(3) 0.023(2) 0.002(2) 0.011(2) 0.003(2)
C52 0.033(3) 0.029(3) 0.033(3) -0.002(2) 0.009(2) -0.001(2)
C53 0.029(3) 0.038(3) 0.057(4) 0.006(3) 0.015(3) 0.006(2)
C54 0.031(3) 0.041(3) 0.037(3) 0.000(3) 0.011(2) 0.007(2)
C55 0.055(4) 0.031(3) 0.052(4) 0.005(3) 0.028(3) 0.003(3)
N6 0.036(2) 0.027(2) 0.029(2) 0.0012(18) 0.0137(19) 0.0066(19)
O46 0.031(2) 0.039(2) 0.067(3) -0.002(2) 0.010(2) 0.0093(19)
C61 0.033(3) 0.025(2) 0.033(3) -0.002(2) 0.016(2) 0.002(2)
C62 0.042(3) 0.036(3) 0.048(4) -0.012(3) 0.011(3) -0.006(3)
C63 0.044(4) 0.067(5) 0.068(5) -0.014(4) -0.003(4) 0.013(4)
C64 0.039(3) 0.050(4) 0.047(4) 0.006(3) 0.011(3) 0.016(3)
C65 0.061(4) 0.032(3) 0.055(4) -0.011(3) 0.019(3) -0.006(3)

loop_
_atom_type_symbol
_atom_type_description
_atom_type_scat_dispersion_real
_atom_type_scat_dispersion_imag
_atom_type_scat_source
C C 0.0033 0.0016 'International Tables Vol C Tables 4.2.6.8 and 6.1.1.4'
H H 0.0000 0.0000 'International Tables Vol C Tables 4.2.6.8 and 6.1.1.4'
N N 0.0061 0.0033 'International Tables Vol C Tables 4.2.6.8 and 6.1.1.4'
O O 0.0106 0.0060 'International Tables Vol C Tables 4.2.6.8 and 6.1.1.4'
Ge Ge 0.1547 1.8001 'International Tables Vol C Tables 4.2.6.8 and 6.1.1.4'
Mo Mo -1.6832 0.6857 'International Tables Vol C Tables 4.2.6.8 and 6.1.1.4'
Nd Nd -0.1943 3.0179 'International Tables Vol C Tables 4.2.6.8 and 6.1.1.4'

loop_
_geom_angle_atom_site_label_1
_geom_angle_atom_site_label_2
_geom_angle_atom_site_label_3
_geom_angle
_geom_angle_site_symmetry_1
_geom_angle_site_symmetry_3
_geom_angle_publ_flag
O6 Mo1 O30 103.24(18) . . ?
O6 Mo1 O14 103.00(17) . . ?
O30 Mo1 O14 99.16(15) . . ?
O6 Mo1 O32 97.88(16) . . ?
O30 Mo1 O32 85.24(14) . . ?
O14 Mo1 O32 156.98(15) . . ?
O6 Mo1 O23 96.23(17) . . ?
O30 Mo1 O23 157.35(14) . . ?
O14 Mo1 O23 87.47(15) . . ?
O32 Mo1 O23 80.67(14) . . ?
O6 Mo1 O4 168.37(16) . . ?
O30 Mo1 O4 88.36(13) . . ?
O14 Mo1 O4 75.59(13) . . ?
O32 Mo1 O4 82.00(12) . . ?
O23 Mo1 O4 72.24(12) . . ?
O11 Mo2 O17 103.92(16) . . ?
O11 Mo2 O28 103.64(16) . . ?
O17 Mo2 O28 99.49(15) . . ?
O11 Mo2 O34 95.48(15) . . ?
O17 Mo2 O34 157.19(14) . . ?
O28 Mo2 O34 87.25(14) . . ?
O11 Mo2 O25 97.33(16) . . ?
O17 Mo2 O25 84.58(14) . . ?
O28 Mo2 O25 156.89(14) . . ?
O34 Mo2 O25 81.12(13) . . ?
O11 Mo2 O2 166.88(15) . . ?
O17 Mo2 O2 89.07(13) . . ?
O28 Mo2 O2 75.49(13) . . ?
O34 Mo2 O2 71.43(12) . . ?
O25 Mo2 O2 81.88(12) . . ?
O15 Mo3 O27 102.83(17) . . ?
O15 Mo3 O23 101.46(18) . . ?
O27 Mo3 O23 98.22(15) . . ?
O15 Mo3 O19 100.82(17) . . ?
O27 Mo3 O19 85.06(14) . . ?
O23 Mo3 O19 156.13(15) . . ?
O15 Mo3 O18 98.74(17) . . ?
O27 Mo3 O18 156.00(14) . . ?
O23 Mo3 O18 87.59(15) . . ?
O19 Mo3 O18 80.65(14) . . ?
O15 Mo3 O4 169.34(16) . . ?
O27 Mo3 O4 87.66(13) . . ?
O23 Mo3 O4 74.80(13) . . ?
O19 Mo3 O4 81.75(13) . . ?
O18 Mo3 O4 71.33(12) . . ?
O7 Mo4 O25 104.50(17) . . ?
O7 Mo4 O22 101.96(16) . . ?
O25 Mo4 O22 98.88(15) . . ?
O7 Mo4 O26 99.30(16) . . ?
O25 Mo4 O26 85.56(14) . . ?
O22 Mo4 O26 156.37(14) . . ?
O7 Mo4 O20 96.28(16) . . ?
O25 Mo4 O20 156.71(14) . . ?
O22 Mo4 O20 86.76(14) . . ?
O26 Mo4 O20 80.77(13) . . ?
O7 Mo4 O1 167.28(15) . . ?
O25 Mo4 O1 88.22(13) . . ?
O22 Mo4 O1 75.32(13) . . ?
O26 Mo4 O1 81.68(12) . . ?
O20 Mo4 O1 71.27(12) . . ?
O29 Mo5 O31 104.01(16) . . ?
O29 Mo5 O34 102.19(16) . . ?
O31 Mo5 O34 99.24(14) . . ?
O29 Mo5 O30 99.91(16) . . ?
O31 Mo5 O30 85.40(14) . . ?
O34 Mo5 O30 155.52(14) . . ?
O29 Mo5 O16 97.69(16) . . ?
O31 Mo5 O16 155.69(14) . . ?
O34 Mo5 O16 86.61(14) . . ?
O30 Mo5 O16 80.12(14) . . ?
O29 Mo5 O2 168.43(15) . . ?
O31 Mo5 O2 87.54(13) . . ?
O34 Mo5 O2 74.78(12) . . ?
O30 Mo5 O2 81.47(12) . . ?
O16 Mo5 O2 71.14(12) . . ?
O5 Mo6 O37 103.59(16) . . ?
O5 Mo6 O16 102.46(16) . . ?
O37 Mo6 O16 99.36(15) . . ?
O5 Mo6 O28 96.86(15) . . ?
O37 Mo6 O28 155.95(14) . . ?
O16 Mo6 O28 88.29(14) . . ?
O5 Mo6 O36 99.00(15) . . ?
O37 Mo6 O36 84.20(14) . . ?
O16 Mo6 O36 156.69(14) . . ?
O28 Mo6 O36 80.18(13) . . ?
O5 Mo6 O2 168.31(15) . . ?
O37 Mo6 O2 88.09(13) . . ?
O16 Mo6 O2 75.36(13) . . ?
O28 Mo6 O2 71.72(12) . . ?
O36 Mo6 O2 81.79(12) . . ?
O24 Mo7 O32 104.32(17) . . ?
O24 Mo7 O39 103.21(17) . . ?
O32 Mo7 O39 99.17(15) . . ?
O24 Mo7 O31 98.12(16) . . ?
O32 Mo7 O31 84.59(14) . . ?
O39 Mo7 O31 156.59(14) . . ?
O24 Mo7 O22 94.99(16) . . ?
O32 Mo7 O22 157.39(14) . . ?
O39 Mo7 O22 87.50(14) . . ?
O31 Mo7 O22 81.11(13) . . ?
O24 Mo7 O1 166.86(15) . . ?
O32 Mo7 O1 88.76(13) . . ?
O39 Mo7 O1 75.46(13) . . ?
O31 Mo7 O1 81.57(12) . . ?
O22 Mo7 O1 71.93(12) . . ?
O38 Mo8 O36 103.78(16) . . ?
O38 Mo8 O9 102.69(16) . . ?
O36 Mo8 O9 98.91(15) . . ?
O38 Mo8 O12 99.29(16) . . ?
O36 Mo8 O12 85.34(14) . . ?
O9 Mo8 O12 155.85(14) . . ?
O38 Mo8 O21 96.60(16) . . ?
O36 Mo8 O21 156.66(14) . . ?
O9 Mo8 O21 87.41(14) . . ?
O12 Mo8 O21 80.20(14) . . ?
O38 Mo8 O3 167.94(15) . . ?
O36 Mo8 O3 88.28(13) . . ?
O9 Mo8 O3 74.89(13) . . ?
O12 Mo8 O3 81.52(12) . . ?
O21 Mo8 O3 71.61(12) . . ?
O10 Mo9 O19 104.51(17) . . ?
O10 Mo9 O21 103.44(17) . . ?
O19 Mo9 O21 100.29(15) . . ?
O10 Mo9 O33 95.62(16) . . ?
O19 Mo9 O33 155.87(14) . . ?
O21 Mo9 O33 87.59(14) . . ?
O10 Mo9 O35 97.94(16) . . ?
O19 Mo9 O35 84.20(14) . . ?
O21 Mo9 O35 156.18(14) . . ?
O33 Mo9 O35 79.90(13) . . ?
O10 Mo9 O3 166.86(16) . . ?
O19 Mo9 O3 88.52(13) . . ?
O21 Mo9 O3 75.31(13) . . ?
O33 Mo9 O3 71.31(12) . . ?
O35 Mo9 O3 81.47(12) . . ?
O40 Mo10 O26 103.98(16) . . ?
O40 Mo10 O33 102.38(16) . . ?
O26 Mo10 O33 98.92(15) . . ?
O40 Mo10 O9 96.88(16) . . ?
O26 Mo10 O9 155.99(14) . . ?
O33 Mo10 O9 87.93(14) . . ?
O40 Mo10 O17 99.37(15) . . ?
O26 Mo10 O17 84.43(14) . . ?
O33 Mo10 O17 156.43(14) . . ?
O9 Mo10 O17 80.51(13) . . ?
O40 Mo10 O3 167.88(15) . . ?
O26 Mo10 O3 88.14(13) . . ?
O33 Mo10 O3 75.16(13) . . ?
O9 Mo10 O3 71.30(12) . . ?
O17 Mo10 O3 81.68(12) . . ?
O8 Mo11 O12 104.15(17) . . ?
O8 Mo11 O18 102.33(17) . . ?
O12 Mo11 O18 99.35(16) . . ?
O8 Mo11 O37 99.21(16) . . ?
O12 Mo11 O37 84.95(14) . . ?
O18 Mo11 O37 156.20(14) . . ?
O8 Mo11 O14 96.12(16) . . ?
O12 Mo11 O14 156.92(14) . . ?
O18 Mo11 O14 86.77(15) . . ?
O37 Mo11 O14 80.97(14) . . ?
O8 Mo11 O4 166.92(16) . . ?
O12 Mo11 O4 88.94(13) . . ?
O18 Mo11 O4 75.17(13) . . ?
O37 Mo11 O4 81.55(12) . . ?
O14 Mo11 O4 71.02(12) . . ?
O13 Mo12 O35 103.52(17) . . ?
O13 Mo12 O20 102.48(17) . . ?
O35 Mo12 O20 98.89(15) . . ?
O13 Mo12 O27 98.63(16) . . ?
O35 Mo12 O27 85.57(14) . . ?
O20 Mo12 O27 156.68(14) . . ?
O13 Mo12 O39 96.75(16) . . ?
O35 Mo12 O39 156.85(14) . . ?
O20 Mo12 O39 87.37(14) . . ?
O27 Mo12 O39 80.39(13) . . ?
O13 Mo12 O1 168.07(15) . . ?
O35 Mo12 O1 88.40(13) . . ?
O20 Mo12 O1 75.34(13) . . ?
O27 Mo12 O1 81.96(12) . . ?
O39 Mo12 O1 71.54(12) . . ?
O3 Ge O4 109.89(15) . . ?
O3 Ge O2 109.08(15) . . ?
O4 Ge O2 109.08(15) . . ?
O3 Ge O1 109.42(15) . . ?
O4 Ge O1 109.58(15) . . ?
O2 Ge O1 109.78(14) . . ?
Ge O1 Mo7 122.02(16) . . ?
Ge O1 Mo12 122.26(16) . . ?
Mo7 O1 Mo12 94.07(11) . . ?
Ge O1 Mo4 122.26(15) . . ?
Mo7 O1 Mo4 94.23(11) . . ?
Mo12 O1 Mo4 94.51(11) . . ?
Ge O2 Mo2 122.45(16) . . ?
Ge O2 Mo6 122.81(15) . . ?
Mo2 O2 Mo6 93.79(11) . . ?
Ge O2 Mo5 122.16(15) . . ?
Mo2 O2 Mo5 94.05(11) . . ?
Mo6 O2 Mo5 93.78(11) . . ?
Ge O3 Mo9 122.37(16) . . ?
Ge O3 Mo10 122.69(16) . . ?
Mo9 O3 Mo10 93.73(11) . . ?
Ge O3 Mo8 122.77(16) . . ?
Mo9 O3 Mo8 93.48(11) . . ?
Mo10 O3 Mo8 93.85(11) . . ?
Ge O4 Mo1 122.82(16) . . ?
Ge O4 Mo11 122.05(16) . . ?
Mo1 O4 Mo11 94.48(11) . . ?
Ge O4 Mo3 122.08(16) . . ?
Mo1 O4 Mo3 94.16(11) . . ?
Mo11 O4 Mo3 93.62(11) . . ?
Mo8 O9 Mo10 119.95(16) . . ?
Mo11 O12 Mo8 152.23(19) . . ?
Mo1 O14 Mo11 118.87(17) . . ?
Mo6 O16 Mo5 119.70(17) . . ?
Mo2 O17 Mo10 152.95(19) . . ?
Mo11 O18 Mo3 119.83(17) . . ?
Mo9 O19 Mo3 153.63(19) . . ?
Mo12 O20 Mo4 118.84(16) . . ?
Mo9 O21 Mo8 119.56(17) . . ?
Mo4 O22 Mo7 118.46(16) . . ?
Mo3 O23 Mo1 118.78(17) . . ?
Mo4 O25 Mo2 152.24(19) . . ?
Mo10 O26 Mo4 153.01(19) . . ?
Mo3 O27 Mo12 152.52(19) . . ?
Mo2 O28 Mo6 119.00(16) . . ?
Mo1 O30 Mo5 152.41(19) . . ?
Mo5 O31 Mo7 153.19(19) . . ?
Mo7 O32 Mo1 152.70(19) . . ?
Mo10 O33 Mo9 119.80(16) . . ?
Mo5 O34 Mo2 119.68(16) . . ?
Mo12 O35 Mo9 152.37(19) . . ?
Mo8 O36 Mo6 152.67(19) . . ?
Mo6 O37 Mo11 153.57(19) . . ?
Mo7 O39 Mo12 118.89(16) . . ?
O41 Nd O42 144.47(16) . . ?
O41 Nd O44 80.67(16) . . ?
O42 Nd O44 75.11(15) . . ?
O41 Nd O43 137.98(16) . . ?
O42 Nd O43 77.41(14) . . ?
O44 Nd O43 120.87(15) . . ?
O41 Nd OW1 74.39(19) . . ?
O42 Nd OW1 76.00(18) . . ?
O44 Nd OW1 79.76(18) . . ?
O43 Nd OW1 140.10(16) . . ?
O41 Nd OW2 68.70(14) . . ?
O42 Nd OW2 143.14(14) . . ?
O44 Nd OW2 140.11(14) . . ?
O43 Nd OW2 73.55(13) . . ?
OW1 Nd OW2 113.93(17) . . ?
O41 Nd OW4 107.40(19) . . ?
O42 Nd OW4 80.07(17) . . ?
O44 Nd OW4 144.75(17) . . ?
O43 Nd OW4 76.42(17) . . ?
OW1 Nd OW4 70.1(2) . . ?
OW2 Nd OW4 71.48(15) . . ?
O41 Nd OW3 77.51(19) . . ?
O42 Nd OW3 115.86(18) . . ?
O44 Nd OW3 68.61(15) . . ?
O43 Nd OW3 78.46(14) . . ?
OW1 Nd OW3 140.45(17) . . ?
OW2 Nd OW3 80.00(15) . . ?
OW4 Nd OW3 146.21(17) . . ?
C11 O41 Nd 151.4(5) . . ?
C11 N1 C15 120.2(9) . . ?
C11 N1 C14 115.0(9) . . ?
C15 N1 C14 124.7(7) . . ?
O41 C11 N1 131.8(8) . . ?
O41 C11 C12 117.1(7) . . ?
N1 C11 C12 111.1(7) . . ?
C13 C12 C11 99.2(8) . . ?
C12 C13 C14 107.9(9) . . ?
N1 C14 C13 101.9(7) . . ?
C21 O42 Nd 142.3(4) . . ?
C21 N2 C25 124.8(5) . . ?
C21 N2 C24 113.9(5) . . ?
C25 N2 C24 121.2(5) . . ?
O42 C21 N2 123.9(6) . . ?
O42 C21 C22 126.0(6) . . ?
N2 C21 C22 110.0(5) . . ?
C21 C22 C23 103.2(5) . . ?
C24 C23 C22 105.0(5) . . ?
N2 C24 C23 103.7(5) . . ?
C31 O43 Nd 145.5(3) . . ?
C31 N3 C35 124.9(5) . . ?
C31 N3 C34 114.5(4) . . ?
C35 N3 C34 120.4(4) . . ?
O43 C31 N3 124.8(5) . . ?
O43 C31 C32 125.4(5) . . ?
N3 C31 C32 109.8(5) . . ?
C31 C32 C33 103.9(4) . . ?
C32 C33 C34 103.8(4) . . ?
N3 C34 C33 103.0(4) . . ?
C41' O44 C41 28.5(6) . . ?
C41' O44 Nd 146.8(5) . . ?
C41 O44 Nd 144.4(6) . . ?
C41 N4 C45 118.3(13) . . ?
C41 N4 C44 116.8(12) . . ?
C45 N4 C44 124.9(11) . . ?
N4 C41 O44 123.6(13) . . ?
N4 C41 C42 111.1(11) . . ?
O44 C41 C42 125.3(10) . . ?
C43 C42 C41 94.9(9) . . ?
C44 C43 C42 113.2(12) . . ?
N4 C44 C43 103.6(10) . . ?
O44 C41' N4' 120.9(10) . . ?
C51 N5 C55 125.8(5) . . ?
C51 N5 C54 112.8(5) . . ?
C55 N5 C54 121.2(5) . . ?
O45 C51 N5 123.0(5) . . ?
O45 C51 C52 124.8(5) . . ?
N5 C51 C52 112.2(5) . . ?
C51 C52 C53 102.7(5) . . ?
C54 C53 C52 105.0(5) . . ?
N5 C54 C53 103.0(4) . . ?
C61 N6 C65 125.5(5) . . ?
C61 N6 C64 113.1(5) . . ?
C65 N6 C64 120.7(5) . . ?
O46 C61 N6 123.6(5) . . ?
O46 C61 C62 125.0(5) . . ?
N6 C61 C62 111.4(5) . . ?
C61 C62 C63 105.0(5) . . ?
C62 C63 C64 105.4(6) . . ?
N6 C64 C63 103.2(5) . . ?

loop_
_geom_bond_atom_site_label_1
_geom_bond_atom_site_label_2
_geom_bond_distance
_geom_bond_site_symmetry_2
_geom_bond_publ_flag
Mo1 O6 1.694(4) . ?
Mo1 O30 1.812(3) . ?
Mo1 O14 1.832(3) . ?
Mo1 O32 2.038(3) . ?
Mo1 O23 2.048(4) . ?
Mo1 O4 2.276(3) . ?
Mo2 O11 1.686(3) . ?
Mo2 O17 1.807(3) . ?
Mo2 O28 1.834(3) . ?
Mo2 O34 2.050(3) . ?
Mo2 O25 2.055(3) . ?
Mo2 O2 2.286(3) . ?
Mo3 O15 1.680(4) . ?
Mo3 O27 1.821(3) . ?
Mo3 O23 1.853(4) . ?
Mo3 O19 2.029(3) . ?
Mo3 O18 2.045(3) . ?
Mo3 O4 2.311(3) . ?
Mo4 O7 1.685(3) . ?
Mo4 O25 1.807(3) . ?
Mo4 O22 1.849(3) . ?
Mo4 O26 2.027(3) . ?
Mo4 O20 2.061(3) . ?
Mo4 O1 2.296(3) . ?
Mo5 O29 1.685(3) . ?
Mo5 O31 1.812(3) . ?
Mo5 O34 1.831(3) . ?
Mo5 O30 2.032(3) . ?
Mo5 O16 2.053(3) . ?
Mo5 O2 2.303(3) . ?
Mo6 O5 1.703(3) . ?
Mo6 O37 1.821(3) . ?
Mo6 O16 1.823(3) . ?
Mo6 O28 2.043(3) . ?
Mo6 O36 2.048(3) . ?
Mo6 O2 2.291(3) . ?
Mo7 O24 1.690(3) . ?
Mo7 O32 1.816(3) . ?
Mo7 O39 1.826(3) . ?
Mo7 O31 2.039(3) . ?
Mo7 O22 2.057(3) . ?
Mo7 O1 2.286(3) . ?
Mo8 O38 1.688(3) . ?
Mo8 O36 1.808(3) . ?
Mo8 O9 1.834(3) . ?
Mo8 O12 2.040(3) . ?
Mo8 O21 2.041(3) . ?
Mo8 O3 2.301(3) . ?
Mo9 O10 1.684(4) . ?
Mo9 O19 1.821(3) . ?
Mo9 O21 1.832(3) . ?
Mo9 O33 2.053(3) . ?
Mo9 O35 2.060(3) . ?
Mo9 O3 2.296(3) . ?
Mo10 O40 1.694(3) . ?
Mo10 O26 1.820(3) . ?
Mo10 O33 1.822(3) . ?
Mo10 O9 2.046(3) . ?
Mo10 O17 2.053(3) . ?
Mo10 O3 2.300(3) . ?
Mo11 O8 1.689(3) . ?
Mo11 O12 1.813(3) . ?
Mo11 O18 1.837(4) . ?
Mo11 O37 2.029(3) . ?
Mo11 O14 2.066(4) . ?
Mo11 O4 2.298(3) . ?
Mo12 O13 1.694(3) . ?
Mo12 O35 1.809(3) . ?
Mo12 O20 1.844(3) . ?
Mo12 O27 2.029(3) . ?
Mo12 O39 2.055(3) . ?
Mo12 O1 2.284(3) . ?
Ge O3 1.727(3) . ?
Ge O4 1.731(3) . ?
Ge O2 1.732(3) . ?
Ge O1 1.738(3) . ?
Nd O41 2.351(4) . ?
Nd O42 2.372(4) . ?
Nd O44 2.385(4) . ?
Nd O43 2.391(4) . ?
Nd OW1 2.501(5) . ?
Nd OW2 2.527(4) . ?
Nd OW4 2.525(5) . ?
Nd OW3 2.535(4) . ?
O41 C11 1.220(8) . ?
N1 C11 1.246(9) . ?
N1 C15 1.390(12) . ?
N1 C14 1.483(11) . ?
C11 C12 1.651(12) . ?
C12 C13 1.488(14) . ?
C13 C14 1.573(16) . ?
O42 C21 1.261(7) . ?
N2 C21 1.320(8) . ?
N2 C25 1.451(8) . ?
N2 C24 1.458(7) . ?
C21 C22 1.498(9) . ?
C22 C23 1.542(9) . ?
C23 C24 1.512(9) . ?
O43 C31 1.256(6) . ?
N3 C31 1.316(6) . ?
N3 C35 1.458(7) . ?
N3 C34 1.461(7) . ?
C31 C32 1.510(7) . ?
C32 C33 1.547(8) . ?
C33 C34 1.549(8) . ?
O44 C41' 1.231(11) . ?
O44 C41 1.294(13) . ?
N4 C41 1.265(18) . ?
N4 C45 1.319(15) . ?
N4 C44 1.441(15) . ?
C41 C42 1.701(16) . ?
C42 C43 1.541(18) . ?
C43 C44 1.509(18) . ?
N4' C41' 1.327(14) . ?
N5 C51 1.295(7) . ?
N5 C55 1.470(8) . ?
N5 C54 1.489(7) . ?
O45 C51 1.282(7) . ?
C51 C52 1.506(8) . ?
C52 C53 1.542(8) . ?
C53 C54 1.534(9) . ?
N6 C61 1.302(7) . ?
N6 C65 1.472(8) . ?
N6 C64 1.490(8) . ?
O46 C61 1.265(7) . ?
C61 C62 1.486(8) . ?
C62 C63 1.518(10) . ?
C63 C64 1.537(11) . ?
